data_4323122
loop_
_publ_author_name
'Charles R. Cornman'
'Kevin L. Jantzi'
'Joseph I. Wirgau'
'Thad C. Stauffer'
'Jeff W. Kampf'
'Paul D. Boyle'

_publ_contact_author_address
;Department of Chemistry
Box 8204
North Carolina State University
Raleigh, NC 27695-8204
;
_publ_contact_author_email cornman@chemdept.chem.ncsu.edu
_publ_contact_author_fax 1(919)5155079
_publ_contact_author_name 'Charles R. Cornman'
_publ_contact_author_phone 1(919)5153209
_publ_section_title
;
 Coordination Chemistry of a Tripodal S2ON Ligand: Syntheses, Structures,
 and Reactivity of the Molybdenum(VI) and Nickel(II) Complexes of
 Bis(2-mercaptoethyl)-2-amino-4-methylphenol (H3btap) and Comparison to
 V^V^O(btap)
;
_journal_name_full 'Inorganic Chemistry'
_journal_page_first 5851
_journal_page_last 5855
_journal_paper_doi 10.1021/ic9802956
_journal_volume 37
_journal_year 1998
_chemical_formula_sum 'C24 H38 N2 Ni2 O4 S4'
_chemical_formula_weight 664.22
_chemical_name_systematic
;
 ?
;
_space_group_IT_number 60
_symmetry_cell_setting orthorhombic
_symmetry_space_group_name_Hall '-P 2n 2ab'
_symmetry_space_group_name_H-M 'P b c n'
_atom_sites_solution_hydrogens difmap
_atom_sites_solution_primary direct
_atom_sites_solution_secondary difmap
_audit_creation_method SHELXL
_cell_angle_alpha 90.00
_cell_angle_beta 90.00
_cell_angle_gamma 90.00
_cell_formula_units_Z 4
_cell_length_a 12.0841(3)
_cell_length_b 14.4948(4)
_cell_length_c 16.7751(4)
_cell_measurement_reflns_used 8192
_cell_measurement_temperature 133(2)
_cell_measurement_theta_max 29.41
_cell_measurement_theta_min 2.19
_cell_volume 2938.27(13)
_computing_cell_refinement 'Siemens SAINT'
_computing_data_collection 'Siemens SMART'
_computing_data_reduction 'Siemens SAINT'
_computing_molecular_graphics 'Siemens SHELXTL'
_computing_publication_material 'Siemens SHELXTL'
_computing_structure_refinement 'Siemens SHELXTL'
_computing_structure_solution 'Siemens SHELXTL'
_diffrn_ambient_temperature 133(2)
_diffrn_measurement_device 'Siemens SAMRT-CCD'
_diffrn_measurement_method '\w scans'
_diffrn_radiation_monochromator graphite
_diffrn_radiation_source 'fine-focus sealed tube'
_diffrn_radiation_type MoK\a
_diffrn_radiation_wavelength 0.71073
_diffrn_reflns_av_R_equivalents 0.0000
_diffrn_reflns_av_sigmaI/netI 0.0273
_diffrn_reflns_limit_h_max 16
_diffrn_reflns_limit_h_min 0
_diffrn_reflns_limit_k_max 20
_diffrn_reflns_limit_k_min 0
_diffrn_reflns_limit_l_max 23
_diffrn_reflns_limit_l_min 0
_diffrn_reflns_number 3863
_diffrn_reflns_theta_max 29.41
_diffrn_reflns_theta_min 2.19
_exptl_absorpt_coefficient_mu 1.598
_exptl_absorpt_correction_T_max 0.962
_exptl_absorpt_correction_T_min 0.825
_exptl_absorpt_correction_type SADABS
_exptl_crystal_colour red-brown
_exptl_crystal_density_diffrn 1.502
_exptl_crystal_description parallelepied
_exptl_crystal_F_000 1392
_exptl_crystal_size_max 0.06
_exptl_crystal_size_mid 0.16
_exptl_crystal_size_min 0.20
_refine_diff_density_max 0.434
_refine_diff_density_min -0.476
_refine_diff_density_rms 0.074
_refine_ls_extinction_coef 0.00045(8)
_refine_ls_extinction_expression Fc^*^=kFc[1+0.001xFc^2^\l^3^/sin(2\q)]^-1/4^
_refine_ls_extinction_method SHELXL
_refine_ls_goodness_of_fit_all 1.129
_refine_ls_goodness_of_fit_obs 1.163
_refine_ls_hydrogen_treatment isotropic
_refine_ls_matrix_type full
_refine_ls_number_parameters 243
_refine_ls_number_reflns 3835
_refine_ls_number_restraints 0
_refine_ls_restrained_S_all 1.137
_refine_ls_restrained_S_obs 1.163
_refine_ls_R_factor_all 0.0493
_refine_ls_R_factor_obs 0.0370
_refine_ls_shift/esd_max -0.002
_refine_ls_shift/esd_mean 0.000
_refine_ls_structure_factor_coef Fsqd
_refine_ls_weighting_details 'w=1/[\s^2^(Fo^2^)+(0.0183P)^2^+3.2769P] where P=(Fo^2^+2Fc^2^)/3'
_refine_ls_weighting_scheme calc
_refine_ls_wR_factor_all 0.0697
_refine_ls_wR_factor_obs 0.0653
_reflns_number_observed 3269
_reflns_number_total 3863
_reflns_observed_criterion >2sigma(I)
_cod_data_source_file ic9802956_1.cif
_cod_data_source_block 2
_cod_depositor_comments
;
The following automatic conversions were performed:

'_refine_ls_weighting_scheme' value 'calc
w=1/[\s^2^(Fo^2^)+(0.0183P)^2^+3.2769P] where P=(Fo^2^+2Fc^2^)/3' was
changed to 'calc'. New tag '_refine_ls_weighting_details' was
created. The value of the new tag was set to
'w=1/[\s^2^(Fo^2^)+(0.0183P)^2^+3.2769P] where P=(Fo^2^+2Fc^2^)/3'.

Automatic conversion script
Id: cif_fix_values 3143 2015-03-26 13:38:13Z robertas 
;
_cod_database_code 4323122

loop_
_symmetry_equiv_pos_as_xyz
'x, y, z'
'-x+1/2, -y+1/2, z+1/2'
'-x, y, -z+1/2'
'x+1/2, -y+1/2, -z'
'-x, -y, -z'
'x-1/2, y-1/2, -z-1/2'
'x, -y, z-1/2'
'-x-1/2, y-1/2, z'

loop_
_atom_site_aniso_label
_atom_site_aniso_U_11
_atom_site_aniso_U_22
_atom_site_aniso_U_33
_atom_site_aniso_U_23
_atom_site_aniso_U_13
_atom_site_aniso_U_12
Ni1 0.01788(13) 0.01564(12) 0.01004(12) 0.00114(9) -0.00057(9) 0.00033(10)
S1 0.0206(2) 0.0229(2) 0.0152(2) 0.0035(2) -0.0006(2) -0.0034(2)
S2 0.0189(2) 0.0190(2) 0.0128(2) -0.0031(2) -0.0007(2) -0.0002(2)
N1 0.0236(9) 0.0161(8) 0.0121(7) 0.0007(6) -0.0008(6) 0.0020(7)
O1 0.0390(10) 0.0252(8) 0.0145(7) 0.0043(6) -0.0064(7) 0.0091(7)
O2 0.0661(14) 0.0337(10) 0.0520(12) 0.0187(10) 0.0380(11) 0.0209(10)
C1 0.0336(12) 0.0255(11) 0.0168(9) 0.0053(9) 0.0002(9) -0.0091(10)
C2 0.0392(13) 0.0179(10) 0.0162(10) 0.0039(8) -0.0042(9) -0.0038(9)
C3 0.0269(11) 0.0240(10) 0.0151(9) 0.0005(8) -0.0011(8) 0.0105(9)
C4 0.0207(10) 0.0307(11) 0.0143(9) -0.0038(8) -0.0023(8) 0.0060(9)
C5 0.0183(10) 0.0197(10) 0.0108(8) 0.0005(7) 0.0015(7) -0.0008(7)
C6 0.0202(10) 0.0210(10) 0.0151(9) 0.0027(7) -0.0005(8) 0.0015(8)
C7 0.0244(11) 0.0304(11) 0.0114(9) 0.0026(8) -0.0019(8) -0.0001(9)
C8 0.0212(10) 0.0258(10) 0.0144(9) -0.0044(8) 0.0011(8) -0.0014(9)
C9 0.0210(10) 0.0192(9) 0.0163(9) -0.0005(8) 0.0024(8) -0.0006(8)
C10 0.0206(10) 0.0192(9) 0.0120(9) 0.0021(7) -0.0002(7) 0.0002(8)
C11 0.0403(14) 0.0228(11) 0.0209(11) -0.0026(9) 0.0014(10) 0.0058(10)
C12 0.0344(14) 0.0300(12) 0.0298(13) -0.0015(10) 0.0072(11) 0.0049(11)

loop_
_atom_site_label
_atom_site_type_symbol
_atom_site_fract_x
_atom_site_fract_y
_atom_site_fract_z
_atom_site_U_iso_or_equiv
_atom_site_thermal_displace_type
_atom_site_occupancy
_atom_site_calc_flag
_atom_site_refinement_flags
_atom_site_disorder_group
Ni1 Ni 0.57795(2) 0.23367(2) 0.693471(14) 0.01452(7) Uani 1 d . .
S1 S 0.73469(4) 0.30440(4) 0.70470(3) 0.01957(11) Uani 1 d . .
S2 S 0.41526(4) 0.16553(3) 0.69062(3) 0.01690(11) Uani 1 d . .
N1 N 0.53956(14) 0.30335(11) 0.59457(9) 0.0173(3) Uani 1 d . .
O1 O 0.47320(14) 0.37217(11) 0.44214(9) 0.0262(4) Uani 1 d . .
O2 O 0.8469(2) 0.10529(14) 0.68633(13) 0.0506(6) Uani 1 d . .
C1 C 0.7282(2) 0.3661(2) 0.60981(13) 0.0253(5) Uani 1 d . .
H1A H 0.7713(21) 0.4208(18) 0.6156(14) 0.029(7) Uiso 1 d . .
H1B H 0.7600(19) 0.3266(16) 0.5692(14) 0.019(6) Uiso 1 d . .
C2 C 0.6089(2) 0.39004(14) 0.59309(13) 0.0244(5) Uani 1 d . .
H2A H 0.5772(19) 0.4313(16) 0.6360(15) 0.024(6) Uiso 1 d . .
H2B H 0.5984(19) 0.4197(16) 0.5423(14) 0.019(6) Uiso 1 d . .
C3 C 0.4189(2) 0.32770(15) 0.60753(12) 0.0220(4) Uani 1 d . .
H3A H 0.4163(18) 0.3662(16) 0.6564(14) 0.019(6) Uiso 1 d . .
H3B H 0.3919(18) 0.3654(15) 0.5645(13) 0.016(5) Uiso 1 d . .
C4 C 0.3507(2) 0.2412(2) 0.61649(12) 0.0219(4) Uani 1 d . .
H4A H 0.3473(19) 0.2028(16) 0.5669(15) 0.025(6) Uiso 1 d . .
H4B H 0.2784(20) 0.2538(15) 0.6338(14) 0.020(6) Uiso 1 d . .
C5 C 0.5536(2) 0.25107(13) 0.51988(11) 0.0162(4) Uani 1 d . .
C6 C 0.5171(2) 0.28533(14) 0.44609(12) 0.0188(4) Uani 1 d . .
C7 C 0.5276(2) 0.2301(2) 0.37848(12) 0.0221(4) Uani 1 d . .
H7 H 0.5000(20) 0.2504(15) 0.3329(14) 0.021(6) Uiso 1 d . .
C8 C 0.5748(2) 0.14307(15) 0.38328(12) 0.0205(4) Uani 1 d . .
H8 H 0.5831(19) 0.1060(16) 0.3365(15) 0.024(6) Uiso 1 d . .
C9 C 0.6152(2) 0.10919(14) 0.45509(12) 0.0188(4) Uani 1 d . .
C10 C 0.6036(2) 0.16435(14) 0.52282(11) 0.0173(4) Uani 1 d . .
H10 H 0.6314(17) 0.1418(14) 0.5721(13) 0.013(5) Uiso 1 d . .
C11 C 0.6686(2) 0.0156(2) 0.46111(14) 0.0280(5) Uani 1 d . .
H11A H 0.6243(24) -0.0272(19) 0.4867(17) 0.041(8) Uiso 1 d . .
H11B H 0.7362(24) 0.0180(18) 0.4936(17) 0.041(8) Uiso 1 d . .
H11C H 0.6868(25) -0.0074(22) 0.4122(20) 0.056(9) Uiso 1 d . .
C12 C 0.8461(2) 0.0607(2) 0.7610(2) 0.0314(5) Uani 1 d . .
H1O H 0.4415(22) 0.3768(19) 0.4043(16) 0.031(8) Uiso 1 d . .
H12A H 0.9039(28) 0.0158(24) 0.7639(20) 0.066(10) Uiso 1 d . .
H12B H 0.7788(29) 0.0284(22) 0.7657(20) 0.063(10) Uiso 1 d . .
H12C H 0.8469(29) 0.0958(24) 0.8057(21) 0.066(11) Uiso 1 d . .
H2O H 0.8186(31) 0.1472(25) 0.6881(22) 0.065(12) Uiso 1 d . .

loop_
_atom_type_symbol
_atom_type_description
_atom_type_scat_dispersion_real
_atom_type_scat_dispersion_imag
_atom_type_scat_source
C C 0.0033 0.0016 'International Tables Vol C Tables 4.2.6.8 and 6.1.1.4'
H H 0.0000 0.0000 'International Tables Vol C Tables 4.2.6.8 and 6.1.1.4'
N N 0.0061 0.0033 'International Tables Vol C Tables 4.2.6.8 and 6.1.1.4'
O O 0.0106 0.0060 'International Tables Vol C Tables 4.2.6.8 and 6.1.1.4'
S S 0.1246 0.1234 'International Tables Vol C Tables 4.2.6.8 and 6.1.1.4'
Ni Ni 0.3393 1.1124 'International Tables Vol C Tables 4.2.6.8 and 6.1.1.4'

loop_
_geom_angle_atom_site_label_1
_geom_angle_atom_site_label_2
_geom_angle_atom_site_label_3
_geom_angle
_geom_angle_site_symmetry_1
_geom_angle_site_symmetry_3
_geom_angle_publ_flag
N1 Ni1 S1 92.07(5) . . ?
N1 Ni1 S2 167.91(5) . 3_656 ?
S1 Ni1 S2 95.98(2) . 3_656 ?
N1 Ni1 S2 90.08(5) . . ?
S1 Ni1 S2 175.86(2) . . ?
S2 Ni1 S2 81.36(2) 3_656 . ?
N1 Ni1 Ni1 115.19(5) . 3_656 ?
S1 Ni1 Ni1 123.75(2) . 3_656 ?
S2 Ni1 Ni1 52.728(15) 3_656 3_656 ?
S2 Ni1 Ni1 52.106(14) . 3_656 ?
C1 S1 Ni1 96.82(8) . . ?
C4 S2 Ni1 110.47(7) . 3_656 ?
C4 S2 Ni1 97.26(7) . . ?
Ni1 S2 Ni1 75.17(2) 3_656 . ?
C5 N1 C2 110.5(2) . . ?
C5 N1 C3 110.6(2) . . ?
C2 N1 C3 110.0(2) . . ?
C5 N1 Ni1 114.79(12) . . ?
C2 N1 Ni1 107.79(12) . . ?
C3 N1 Ni1 102.83(12) . . ?
C2 C1 S1 108.38(15) . . ?
C1 C2 N1 109.6(2) . . ?
C4 C3 N1 110.3(2) . . ?
C3 C4 S2 109.44(14) . . ?
C10 C5 C6 119.1(2) . . ?
C10 C5 N1 118.9(2) . . ?
C6 C5 N1 122.1(2) . . ?
O1 C6 C7 121.7(2) . . ?
O1 C6 C5 119.3(2) . . ?
C7 C6 C5 119.0(2) . . ?
C8 C7 C6 120.8(2) . . ?
C7 C8 C9 121.1(2) . . ?
C8 C9 C10 117.9(2) . . ?
C8 C9 C11 121.8(2) . . ?
C10 C9 C11 120.3(2) . . ?
C5 C10 C9 122.0(2) . . ?

loop_
_geom_bond_atom_site_label_1
_geom_bond_atom_site_label_2
_geom_bond_distance
_geom_bond_site_symmetry_2
_geom_bond_publ_flag
Ni1 N1 1.997(2) . ?
Ni1 S1 2.1619(6) . ?
Ni1 S2 2.1824(5) 3_656 ?
Ni1 S2 2.2006(5) . ?
Ni1 Ni1 2.6733(5) 3_656 ?
S1 C1 1.828(2) . ?
S2 C4 1.832(2) . ?
S2 Ni1 2.1823(5) 3_656 ?
N1 C5 1.474(2) . ?
N1 C2 1.510(3) . ?
N1 C3 1.516(3) . ?
O1 C6 1.367(2) . ?
O2 C12 1.409(3) . ?
C1 C2 1.509(3) . ?
C3 C4 1.508(3) . ?
C5 C10 1.396(3) . ?
C5 C6 1.405(3) . ?
C6 C7 1.394(3) . ?
C7 C8 1.386(3) . ?
C8 C9 1.389(3) . ?
C9 C10 1.396(3) . ?
C9 C11 1.506(3) . ?
